data_4036752
loop_
_publ_author_name
'Yu, Changjiang'
'Wu, Qinghua'
'Wang, Jun'
'Wei, Yun'
'Hao, Erhong'
'Jiao, Lijuan'

_publ_section_title
;
 Red to Near-Infrared Isoindole BODIPY Fluorophores: Synthesis, Crystal
 Structures, and Spectroscopic and Electrochemical Properties.
;
_journal_issue 9
_journal_name_full 'The Journal of organic chemistry'
_journal_page_first 3761
_journal_page_last 3770
_journal_paper_doi 10.1021/acs.joc.6b00414
_journal_volume 81
_journal_year 2016
_chemical_formula_sum 'C20 H18 B F2 N3'
_chemical_formula_weight 349.18
_space_group_IT_number 2
_space_group_name_Hall '-P 1'
_space_group_name_H-M_alt 'P -1'
_symmetry_cell_setting triclinic
_symmetry_space_group_name_H-M 'P -1'
_atom_sites_solution_hydrogens geom
_atom_sites_solution_primary direct
_atom_sites_solution_secondary difmap
_audit_creation_method SHELXL-97
_cell_angle_alpha 113.466(4)
_cell_angle_beta 90.443(4)
_cell_angle_gamma 102.176(4)
_cell_formula_units_Z 2
_cell_length_a 8.767(3)
_cell_length_b 10.130(4)
_cell_length_c 10.958(4)
_cell_measurement_reflns_used 3381
_cell_measurement_temperature 293(2)
_cell_measurement_theta_max 27.21
_cell_measurement_theta_min 2.25
_cell_volume 868.0(6)
_computing_cell_refinement 'Bruker SMART'
_computing_data_collection 'Bruker SMART'
_computing_data_reduction 'Bruker SAINT'
_computing_molecular_graphics 'Bruker SHELXTL'
_computing_publication_material 'Bruker SHELXTL'
_computing_structure_refinement 'SHELXL-97 (Sheldrick, 1997)'
_computing_structure_solution 'SHELXS-97 (Sheldrick, 1990)'
_diffrn_ambient_temperature 293(2)
_diffrn_measured_fraction_theta_full 0.970
_diffrn_measured_fraction_theta_max 0.970
_diffrn_measurement_device_type 'CCD area detector'
_diffrn_measurement_method 'phi and omega scans'
_diffrn_radiation_monochromator graphite
_diffrn_radiation_source 'fine-focus sealed tube'
_diffrn_radiation_type MoK\a
_diffrn_radiation_wavelength 0.71073
_diffrn_reflns_av_R_equivalents 0.0340
_diffrn_reflns_av_sigmaI/netI 0.0457
_diffrn_reflns_limit_h_max 11
_diffrn_reflns_limit_h_min -11
_diffrn_reflns_limit_k_max 10
_diffrn_reflns_limit_k_min -13
_diffrn_reflns_limit_l_max 14
_diffrn_reflns_limit_l_min -13
_diffrn_reflns_number 7352
_diffrn_reflns_theta_full 27.41
_diffrn_reflns_theta_max 27.41
_diffrn_reflns_theta_min 2.04
_exptl_absorpt_coefficient_mu 0.094
_exptl_absorpt_correction_T_max 0.9888
_exptl_absorpt_correction_T_min 0.9860
_exptl_absorpt_correction_type multi-scan
_exptl_crystal_colour colorless
_exptl_crystal_density_diffrn 1.336
_exptl_crystal_density_method 'not measured'
_exptl_crystal_description block
_exptl_crystal_F_000 364
_exptl_crystal_size_max 0.15
_exptl_crystal_size_mid 0.13
_exptl_crystal_size_min 0.12
_refine_diff_density_max 0.243
_refine_diff_density_min -0.264
_refine_diff_density_rms 0.055
_refine_ls_extinction_method none
_refine_ls_goodness_of_fit_ref 1.035
_refine_ls_hydrogen_treatment mixed
_refine_ls_matrix_type full
_refine_ls_number_parameters 238
_refine_ls_number_reflns 3835
_refine_ls_number_restraints 0
_refine_ls_restrained_S_all 1.035
_refine_ls_R_factor_all 0.0690
_refine_ls_R_factor_gt 0.0513
_refine_ls_shift/su_max 0.013
_refine_ls_shift/su_mean 0.000
_refine_ls_structure_factor_coef Fsqd
_refine_ls_weighting_details 'calc w=1/[\s^2^(Fo^2^)+(0.0704P)^2^+0.1803P] where P=(Fo^2^+2Fc^2^)/3'
_refine_ls_weighting_scheme calc
_refine_ls_wR_factor_gt 0.1338
_refine_ls_wR_factor_ref 0.1481
_reflns_number_gt 2855
_reflns_number_total 3835
_reflns_threshold_expression >2sigma(I)
_cod_data_source_file jo6b00414_si_006.cif
_cod_data_source_block 131230b_0m
_cod_depositor_comments
;
The following automatic conversions were performed:

data item '_symmetry_cell_setting' value 'Triclinic' was changed to
'triclinic' in accordance with the
/home/saulius/struct/COD-crude-data/automatic-downloads/DataCite-retrospective/ACS/depositions/lib/dictionaries/cif_core.dic
dictionary named 'cif_core.dic' version 2.4.2 last updated on
2011-04-26.

Automatic conversion script
Id: cif_fix_values 6909 2019-04-08 15:41:33Z antanas 
;
_cod_original_cell_volume 867.9(5)
_cod_original_sg_symbol_H-M P-1
_cod_database_code 4036752

loop_
_symmetry_equiv_pos_as_xyz
'x, y, z'
'-x, -y, -z'

loop_
_atom_site_label
_atom_site_type_symbol
_atom_site_fract_x
_atom_site_fract_y
_atom_site_fract_z
_atom_site_U_iso_or_equiv
_atom_site_adp_type
_atom_site_occupancy
_atom_site_symmetry_multiplicity
_atom_site_calc_flag
_atom_site_refinement_flags
B1 B 0.5130(2) 0.2379(2) 0.77525(19) 0.0428(4) Uani 1 1 d .
C1 C 0.9017(2) 0.63271(19) 0.97592(17) 0.0446(4) Uani 1 1 d .
C2 C 1.0007(2) 0.6624(2) 0.88854(19) 0.0540(5) Uani 1 1 d .
H2 H 1.1008 0.7242 0.9116 0.065 Uiso 1 1 calc R
C3 C 0.9249(2) 0.5840(2) 0.75978(19) 0.0504(5) Uani 1 1 d .
H3 H 0.9652 0.5847 0.6817 0.061 Uiso 1 1 calc R
C4 C 0.77838(19) 0.50430(19) 0.76804(16) 0.0412(4) Uani 1 1 d .
C5 C 0.66405(18) 0.40333(18) 0.65983(16) 0.0394(4) Uani 1 1 d .
C6 C 0.65629(19) 0.40432(19) 0.52842(17) 0.0433(4) Uani 1 1 d .
C7 C 0.7345(2) 0.5032(2) 0.47743(19) 0.0526(5) Uani 1 1 d .
H7 H 0.8108 0.5863 0.5311 0.063 Uiso 1 1 calc R
C8 C 0.6962(2) 0.4750(3) 0.3462(2) 0.0594(5) Uani 1 1 d .
H8 H 0.7482 0.5394 0.3106 0.071 Uiso 1 1 calc R
C9 C 0.5806(3) 0.3513(3) 0.26538(19) 0.0615(5) Uani 1 1 d .
H9 H 0.5584 0.3338 0.1764 0.074 Uiso 1 1 calc R
C10 C 0.4990(2) 0.2551(2) 0.31422(18) 0.0557(5) Uani 1 1 d .
H10 H 0.4211 0.1736 0.2601 0.067 Uiso 1 1 calc R
C11 C 0.5363(2) 0.2830(2) 0.44786(17) 0.0443(4) Uani 1 1 d .
C12 C 0.46946(19) 0.21112(19) 0.53009(16) 0.0421(4) Uani 1 1 d .
C13 C 0.34817(19) 0.09067(19) 0.50145(17) 0.0439(4) Uani 1 1 d .
H13 H 0.2988 0.0418 0.4147 0.053 Uiso 1 1 calc R
C14 C 0.29522(19) 0.03791(18) 0.59652(17) 0.0425(4) Uani 1 1 d .
C15 C 0.1698(2) -0.07665(19) 0.58917(19) 0.0475(4) Uani 1 1 d .
C16 C 0.1700(2) -0.0768(2) 0.7158(2) 0.0540(5) Uani 1 1 d .
H16 H 0.0993 -0.1412 0.7412 0.065 Uiso 1 1 calc R
C17 C 0.2934(2) 0.03513(19) 0.79806(19) 0.0497(4) Uani 1 1 d .
C18 C 0.9257(2) 0.6870(2) 1.12331(18) 0.0567(5) Uani 1 1 d .
H18A H 0.8381 0.7257 1.1619 0.085 Uiso 1 1 calc R
H18B H 1.0202 0.7638 1.1569 0.085 Uiso 1 1 calc R
H18C H 0.9343 0.6069 1.1467 0.085 Uiso 1 1 calc R
C19 C 0.0596(2) -0.1774(2) 0.4676(2) 0.0606(5) Uani 1 1 d .
H19A H 0.0636 -0.2780 0.4465 0.091 Uiso 1 1 calc R
H19B H 0.0896 -0.1529 0.3937 0.091 Uiso 1 1 calc R
H19C H -0.0452 -0.1660 0.4843 0.091 Uiso 1 1 calc R
C20 C 0.3395(3) 0.0781(2) 0.9419(2) 0.0653(6) Uani 1 1 d .
H20A H 0.4506 0.0894 0.9558 0.098 Uiso 1 1 calc R
H20B H 0.2851 0.0026 0.9684 0.098 Uiso 1 1 calc R
H20C H 0.3127 0.1700 0.9944 0.098 Uiso 1 1 calc R
F1 F 0.47756(13) 0.35494(11) 0.88394(10) 0.0580(3) Uani 1 1 d .
F2 F 0.64308(12) 0.20144(13) 0.81426(11) 0.0609(3) Uani 1 1 d .
N1 N 0.76916(16) 0.53659(15) 0.90184(13) 0.0427(3) Uani 1 1 d .
H1 H 0.6899 0.5006 0.9341 0.051 Uiso 1 1 calc R
N2 N 0.55051(15) 0.28891(15) 0.65886(13) 0.0395(3) Uani 1 1 d .
N3 N 0.37055(16) 0.10576(15) 0.72579(14) 0.0423(3) Uani 1 1 d .

loop_
_atom_site_aniso_label
_atom_site_aniso_U_11
_atom_site_aniso_U_22
_atom_site_aniso_U_33
_atom_site_aniso_U_23
_atom_site_aniso_U_13
_atom_site_aniso_U_12
B1 0.0399(9) 0.0408(10) 0.0403(10) 0.0131(8) -0.0009(8) 0.0016(8)
C1 0.0435(9) 0.0387(9) 0.0449(9) 0.0138(7) -0.0042(7) 0.0027(7)
C2 0.0458(10) 0.0501(10) 0.0557(11) 0.0201(9) -0.0048(8) -0.0072(8)
C3 0.0470(10) 0.0513(10) 0.0472(10) 0.0204(8) 0.0019(8) -0.0009(8)
C4 0.0398(8) 0.0408(9) 0.0392(9) 0.0151(7) 0.0025(7) 0.0043(7)
C5 0.0355(8) 0.0402(8) 0.0403(9) 0.0148(7) 0.0047(6) 0.0072(7)
C6 0.0413(9) 0.0481(10) 0.0393(9) 0.0166(7) 0.0060(7) 0.0108(7)
C7 0.0486(10) 0.0616(11) 0.0498(10) 0.0277(9) 0.0074(8) 0.0071(9)
C8 0.0604(12) 0.0744(14) 0.0537(11) 0.0367(10) 0.0130(9) 0.0154(10)
C9 0.0655(13) 0.0813(15) 0.0397(10) 0.0251(10) 0.0079(9) 0.0201(11)
C10 0.0566(11) 0.0643(12) 0.0397(10) 0.0156(9) 0.0006(8) 0.0125(9)
C11 0.0423(9) 0.0490(10) 0.0378(9) 0.0133(7) 0.0044(7) 0.0115(7)
C12 0.0397(8) 0.0444(9) 0.0361(8) 0.0106(7) -0.0005(7) 0.0091(7)
C13 0.0412(9) 0.0417(9) 0.0401(9) 0.0090(7) -0.0037(7) 0.0075(7)
C14 0.0390(8) 0.0371(8) 0.0432(9) 0.0099(7) -0.0047(7) 0.0056(7)
C15 0.0430(9) 0.0359(9) 0.0571(11) 0.0142(8) -0.0047(8) 0.0061(7)
C16 0.0541(11) 0.0408(9) 0.0635(12) 0.0241(9) -0.0024(9) -0.0016(8)
C17 0.0550(10) 0.0396(9) 0.0532(11) 0.0217(8) -0.0018(8) 0.0034(8)
C18 0.0589(11) 0.0568(11) 0.0453(10) 0.0146(9) -0.0063(8) 0.0078(9)
C19 0.0522(11) 0.0453(10) 0.0661(13) 0.0123(9) -0.0128(9) -0.0040(9)
C20 0.0794(14) 0.0601(12) 0.0556(12) 0.0322(10) -0.0065(10) -0.0019(11)
F1 0.0599(7) 0.0465(6) 0.0456(6) 0.0056(5) 0.0124(5) -0.0067(5)
F2 0.0472(6) 0.0727(8) 0.0648(7) 0.0360(6) -0.0121(5) 0.0025(5)
N1 0.0402(7) 0.0435(8) 0.0392(8) 0.0156(6) 0.0015(6) 0.0014(6)
N2 0.0365(7) 0.0386(7) 0.0368(7) 0.0113(6) -0.0007(5) 0.0037(6)
N3 0.0427(7) 0.0374(7) 0.0428(8) 0.0155(6) -0.0026(6) 0.0031(6)

loop_
_atom_type_symbol
_atom_type_description
_atom_type_scat_dispersion_real
_atom_type_scat_dispersion_imag
_atom_type_scat_source
C C 0.0033 0.0016 'International Tables Vol C Tables 4.2.6.8 and 6.1.1.4'
H H 0.0000 0.0000 'International Tables Vol C Tables 4.2.6.8 and 6.1.1.4'
B B 0.0013 0.0007 'International Tables Vol C Tables 4.2.6.8 and 6.1.1.4'
N N 0.0061 0.0033 'International Tables Vol C Tables 4.2.6.8 and 6.1.1.4'
F F 0.0171 0.0103 'International Tables Vol C Tables 4.2.6.8 and 6.1.1.4'

loop_
_geom_angle_atom_site_label_1
_geom_angle_atom_site_label_2
_geom_angle_atom_site_label_3
_geom_angle
F2 B1 F1 108.94(15)
F2 B1 N3 111.57(15)
F1 B1 N3 109.59(15)
F2 B1 N2 109.50(14)
F1 B1 N2 108.74(15)
N3 B1 N2 108.46(13)
N1 C1 C2 107.15(15)
N1 C1 C18 123.00(17)
C2 C1 C18 129.84(16)
C1 C2 C3 108.05(16)
C1 C2 H2 126.0
C3 C2 H2 126.0
C4 C3 C2 108.11(17)
C4 C3 H3 125.9
C2 C3 H3 125.9
N1 C4 C3 105.82(14)
N1 C4 C5 126.82(15)
C3 C4 C5 127.28(16)
N2 C5 C4 127.38(16)
N2 C5 C6 108.41(14)
C4 C5 C6 124.16(15)
C7 C6 C11 120.00(17)
C7 C6 C5 132.59(16)
C11 C6 C5 107.25(15)
C8 C7 C6 118.56(19)
C8 C7 H7 120.7
C6 C7 H7 120.7
C7 C8 C9 121.0(2)
C7 C8 H8 119.5
C9 C8 H8 119.5
C10 C9 C8 121.49(19)
C10 C9 H9 119.3
C8 C9 H9 119.3
C9 C10 C11 118.01(19)
C9 C10 H10 121.0
C11 C10 H10 121.0
C10 C11 C6 120.83(18)
C10 C11 C12 131.99(17)
C6 C11 C12 107.14(15)
C13 C12 N2 121.51(16)
C13 C12 C11 130.63(16)
N2 C12 C11 107.86(14)
C12 C13 C14 122.77(16)
C12 C13 H13 118.6
C14 C13 H13 118.6
C13 C14 N3 119.76(15)
C13 C14 C15 131.35(16)
N3 C14 C15 108.87(16)
C16 C15 C14 106.22(15)
C16 C15 C19 127.97(18)
C14 C15 C19 125.82(18)
C17 C16 C15 108.58(17)
C17 C16 H16 125.7
C15 C16 H16 125.7
N3 C17 C16 108.77(17)
N3 C17 C20 123.09(16)
C16 C17 C20 128.14(18)
C1 C18 H18A 109.5
C1 C18 H18B 109.5
H18A C18 H18B 109.5
C1 C18 H18C 109.5
H18A C18 H18C 109.5
H18B C18 H18C 109.5
C15 C19 H19A 109.5
C15 C19 H19B 109.5
H19A C19 H19B 109.5
C15 C19 H19C 109.5
H19A C19 H19C 109.5
H19B C19 H19C 109.5
C17 C20 H20A 109.5
C17 C20 H20B 109.5
H20A C20 H20B 109.5
C17 C20 H20C 109.5
H20A C20 H20C 109.5
H20B C20 H20C 109.5
C1 N1 C4 110.86(14)
C1 N1 H1 124.6
C4 N1 H1 124.6
C5 N2 C12 109.33(14)
C5 N2 B1 128.37(13)
C12 N2 B1 122.23(14)
C17 N3 C14 107.56(14)
C17 N3 B1 127.36(15)
C14 N3 B1 125.07(15)

loop_
_geom_bond_atom_site_label_1
_geom_bond_atom_site_label_2
_geom_bond_distance
B1 F2 1.384(2)
B1 F1 1.399(2)
B1 N3 1.533(2)
B1 N2 1.569(3)
C1 N1 1.355(2)
C1 C2 1.376(3)
C1 C18 1.481(2)
C2 C3 1.391(3)
C2 H2 0.9300
C3 C4 1.390(2)
C3 H3 0.9300
C4 N1 1.376(2)
C4 C5 1.428(2)
C5 N2 1.355(2)
C5 C6 1.445(2)
C6 C7 1.395(3)
C6 C11 1.405(2)
C7 C8 1.374(3)
C7 H7 0.9300
C8 C9 1.396(3)
C8 H8 0.9300
C9 C10 1.369(3)
C9 H9 0.9300
C10 C11 1.398(2)
C10 H10 0.9300
C11 C12 1.427(3)
C12 C13 1.364(2)
C12 N2 1.407(2)
C13 C14 1.390(3)
C13 H13 0.9300
C14 N3 1.391(2)
C14 C15 1.396(2)
C15 C16 1.388(3)
C15 C19 1.494(2)
C16 C17 1.386(2)
C16 H16 0.9300
C17 N3 1.361(2)
C17 C20 1.485(3)
C18 H18A 0.9600
C18 H18B 0.9600
C18 H18C 0.9600
C19 H19A 0.9600
C19 H19B 0.9600
C19 H19C 0.9600
C20 H20A 0.9600
C20 H20B 0.9600
C20 H20C 0.9600
N1 H1 0.8600
